data_7035519
loop_
_publ_author_name
'Jenne, Carsten'
'Kirsch, Christoph'

_publ_section_title
;
 Alkoxy substituted halogenated closo-dodecaborates as anions for ionic
 liquids.
;
_journal_issue 29
_journal_name_full 'Dalton transactions (Cambridge, England : 2003)'
_journal_page_first 13119
_journal_page_last 13124
_journal_paper_doi 10.1039/c5dt01633a
_journal_volume 44
_journal_year 2015
_chemical_formula_moiety 'C8 H17 B12 Br11 O, 2(C24 H20 P), C4 H10 O'
_chemical_formula_sum 'C60 H67 B12 Br11 O2 P2'
_chemical_formula_weight 1890.81
_chemical_name_systematic
;
 ? 
;
_space_group_crystal_system triclinic
_space_group_IT_number 2
_space_group_name_Hall '-P 1'
_space_group_name_H-M_alt 'P -1'
_symmetry_space_group_name_Hall '-P 1'
_symmetry_space_group_name_H-M 'P -1'
_atom_sites_solution_hydrogens geom
_atom_sites_solution_primary direct
_atom_sites_solution_secondary difmap
_audit_creation_date 2015-03-27
_audit_creation_method
;
Olex2 1.2
(compiled 2015.01.26 svn.r3150 for OlexSys, GUI svn.r4998)
;
_audit_update_record
;
2015-04-02 deposited with the CCDC.
2015-06-05 downloaded from the CCDC.
;
_cell_angle_alpha 88.517(2)
_cell_angle_beta 77.871(2)
_cell_angle_gamma 73.201(3)
_cell_formula_units_Z 2
_cell_length_a 12.0812(4)
_cell_length_b 16.9930(5)
_cell_length_c 18.4910(4)
_cell_measurement_reflns_used 14399
_cell_measurement_temperature 120.00(10)
_cell_measurement_theta_max 28.9120
_cell_measurement_theta_min 2.4990
_cell_volume 3550.54(19)
_computing_cell_refinement
;
CrysAlisPro, Agilent Technologies,
Version 1.171.37.31 (release 14-01-2014 CrysAlis171 .NET)
(compiled Jan 14 2014,18:38:05)
;
_computing_data_collection
;
CrysAlisPro, Agilent Technologies,
Version 1.171.37.31 (release 14-01-2014 CrysAlis171 .NET)
(compiled Jan 14 2014,18:38:05)
;
_computing_data_reduction
;
CrysAlisPro, Agilent Technologies,
Version 1.171.37.31 (release 14-01-2014 CrysAlis171 .NET)
(compiled Jan 14 2014,18:38:05)
;
_computing_molecular_graphics 'Olex2 (Dolomanov et al., 2009)'
_computing_publication_material 'Olex2 (Dolomanov et al., 2009)'
_computing_structure_refinement 'ShelXL (Sheldrick, 2008)'
_computing_structure_solution 'ShelXS (Sheldrick, 2008)'
_diffrn_ambient_environment N~2~
_diffrn_ambient_temperature 120.00(10)
_diffrn_detector 'CCD plate'
_diffrn_detector_area_resol_mean 16.2705
_diffrn_detector_type Eos
_diffrn_measured_fraction_theta_full 0.999
_diffrn_measured_fraction_theta_max 0.833
_diffrn_measurement_details
;
  1 omega    2.00   77.00   1.0000   95.1650
omega____ theta____ kappa____ phi______ frames
    -       15.2805   57.0000   60.0000 75

  2 omega   14.00   79.00   1.0000   95.1650
omega____ theta____ kappa____ phi______ frames
    -       15.2805   57.0000  -30.0000 65

  3 omega    6.00   71.00   1.0000   95.1650
omega____ theta____ kappa____ phi______ frames
    -       15.2805   57.0000  -90.0000 65

  4 omega   -4.00   83.00   1.0000   95.1650
omega____ theta____ kappa____ phi______ frames
    -       15.2805   77.0000   90.0000 87

  5 omega  -24.00   12.00   1.0000   95.1650
omega____ theta____ kappa____ phi______ frames
    -       -8.5000   77.0000  -30.0000 36

  6 omega  -34.00   -3.00   1.0000   95.1650
omega____ theta____ kappa____ phi______ frames
    -       15.2805  -57.0000  120.0000 31

  7 omega  -49.00   27.00   1.0000   95.1650
omega____ theta____ kappa____ phi______ frames
    -       15.2805  -37.0000  150.0000 76

  8 omega   20.00   52.00   1.0000   95.1650
omega____ theta____ kappa____ phi______ frames
    -       15.2805  -99.0000 -180.0000 32
;
_diffrn_measurement_device 'four-circle diffractometer'
_diffrn_measurement_device_type 'Xcalibur, Eos, Gemini ultra'
_diffrn_measurement_method '\w scans'
_diffrn_orient_matrix_UB_11 0.0555065000
_diffrn_orient_matrix_UB_12 -0.0210114000
_diffrn_orient_matrix_UB_13 0.0083347000
_diffrn_orient_matrix_UB_21 -0.0117731000
_diffrn_orient_matrix_UB_22 -0.0381310000
_diffrn_orient_matrix_UB_23 -0.0033839000
_diffrn_orient_matrix_UB_31 0.0267973000
_diffrn_orient_matrix_UB_32 -0.0028746000
_diffrn_orient_matrix_UB_33 -0.0382180000
_diffrn_radiation_monochromator graphite
_diffrn_radiation_probe x-ray
_diffrn_radiation_type MoK\a
_diffrn_radiation_wavelength 0.71073
_diffrn_reflns_av_R_equivalents 0.0326
_diffrn_reflns_av_unetI/netI 0.0547
_diffrn_reflns_limit_h_max 14
_diffrn_reflns_limit_h_min -16
_diffrn_reflns_limit_k_max 23
_diffrn_reflns_limit_k_min -22
_diffrn_reflns_limit_l_max 24
_diffrn_reflns_limit_l_min -24
_diffrn_reflns_number 35549
_diffrn_reflns_theta_full 25.00
_diffrn_reflns_theta_max 29.53
_diffrn_reflns_theta_min 2.01
_diffrn_source 'Enhance (Mo) X-ray Source'
_exptl_absorpt_coefficient_mu 6.292
_exptl_absorpt_correction_T_max 1.00000
_exptl_absorpt_correction_T_min 0.49403
_exptl_absorpt_correction_type multi-scan
_exptl_absorpt_process_details
;
CrysAlisPro, Agilent Technologies,
Version 1.171.37.31 (release 14-01-2014 CrysAlis171 .NET)
(compiled Jan 14 2014,18:38:05)
Empirical absorption correction using spherical harmonics,
 implemented in SCALE3 ABSPACK scaling algorithm.
;
_exptl_crystal_colour 'clear colourless'
_exptl_crystal_colour_lustre clear
_exptl_crystal_colour_primary colourless
_exptl_crystal_density_diffrn 1.769
_exptl_crystal_density_method 'not measured'
_exptl_crystal_description block
_exptl_crystal_F_000 1836
_exptl_crystal_recrystallization_method 'Re-crystallisation from solvent: CH3CN/diethyl ether'
_exptl_crystal_size_max 0.2
_exptl_crystal_size_mid 0.1
_exptl_crystal_size_min 0.1
_refine_diff_density_max 0.933
_refine_diff_density_min -0.592
_refine_diff_density_rms 0.121
_refine_ls_extinction_method none
_refine_ls_goodness_of_fit_ref 1.022
_refine_ls_hydrogen_treatment constr
_refine_ls_matrix_type full
_refine_ls_number_parameters 787
_refine_ls_number_reflns 16534
_refine_ls_number_restraints 0
_refine_ls_restrained_S_all 1.022
_refine_ls_R_factor_all 0.0671
_refine_ls_R_factor_gt 0.0364
_refine_ls_shift/su_max 0.001
_refine_ls_shift/su_mean 0.000
_refine_ls_structure_factor_coef Fsqd
_refine_ls_weighting_details 'calc w=1/[\s^2^(Fo^2^)+(0.0250P)^2^+2.6280P] where P=(Fo^2^+2Fc^2^)/3'
_refine_ls_weighting_scheme calc
_refine_ls_wR_factor_gt 0.0648
_refine_ls_wR_factor_ref 0.0734
_reflns_number_gt 11894
_reflns_number_total 16534
_reflns_threshold_expression >2sigma(I)
_cod_data_source_file c5dt01633a2.cif
_cod_data_source_block 169pph
_cod_depositor_comments 'Adding full bibliography for 7035514--7035519.cif.'
_cod_original_cell_volume 3550.54(18)
_cod_database_code 7035519
_chemical_oxdiff_formula B12Cl11OC56H57P2
_reflns_odcompleteness_completeness 99.94
_reflns_odcompleteness_iscentric 1
_reflns_odcompleteness_theta 26.32
_olex2_refinement_description
;
1. Fixed Uiso
 At 1.2 times of:
  All C(H) groups, All C(H,H) groups
 At 1.5 times of:
  All C(H,H,H) groups
2.a Secondary CH2 refined with riding coordinates:
 C49(H49A,H49B), C50(H50A,H50B), C51(H51A,H51B), C52(H52A,H52B), C53(H53A,
 H53B), C54(H54A,H54B), C55(H55A,H55B), C57(H57A,H57B), C59(H59A,H59B)
2.b Aromatic/amide H refined with riding coordinates:
 C26(H26), C27(H27), C28(H28), C29(H29), C30(H30), C32(H32), C33(H33),
 C34(H34), C35(H35), C36(H36), C38(H38), C39(H39), C40(H40), C41(H41), C42(H42),
  C44(H44), C45(H45), C46(H46), C47(H47), C48(H48), C2(H2), C3(H3), C4(H4),
 C5(H5), C6(H6), C8(H8), C9(H9), C10(H10), C11(H11), C12(H12), C14(H14),
 C15(H15), C16(H16), C17(H17), C18(H18), C20(H20), C21(H21), C22(H22), C23(H23),
  C24(H24)
2.c Idealised Me refined as rotating group:
 C56(H56A,H56B,H56C), C58(H58A,H58B,H58C), C60(H60A,H60B,H60C)
;
_olex2_submission_special_instructions 'No special instructions were received'

loop_
_space_group_symop_id
_space_group_symop_operation_xyz
1 'x, y, z'
2 '-x, -y, -z'

loop_
_atom_site_label
_atom_site_type_symbol
_atom_site_fract_x
_atom_site_fract_y
_atom_site_fract_z
_atom_site_U_iso_or_equiv
_atom_site_adp_type
_atom_site_occupancy
_atom_site_calc_flag
_atom_site_refinement_flags_posn
B1 B 0.8123(3) 0.2109(2) 0.2245(2) 0.0134(8) Uani 1 d .
B2 B 0.7785(3) 0.1282(2) 0.1818(2) 0.0124(8) Uani 1 d .
B3 B 0.7066(3) 0.2326(2) 0.1654(2) 0.0128(8) Uani 1 d .
B4 B 0.6713(3) 0.2915(2) 0.2498(2) 0.0119(8) Uani 1 d .
B5 B 0.7231(3) 0.2237(2) 0.3181(2) 0.0131(8) Uani 1 d .
B6 B 0.7893(3) 0.1227(2) 0.2762(2) 0.0140(9) Uani 1 d .
B7 B 0.6769(3) 0.0905(2) 0.2472(2) 0.0110(8) Uani 1 d .
B8 B 0.6256(3) 0.1585(2) 0.1781(2) 0.0111(8) Uani 1 d .
B9 B 0.5588(3) 0.2591(2) 0.2202(2) 0.0123(8) Uani 1 d .
B10 B 0.5699(3) 0.2532(2) 0.3147(2) 0.0118(8) Uani 1 d .
B11 B 0.6421(3) 0.1495(2) 0.3313(2) 0.0125(8) Uani 1 d .
B12 B 0.5406(3) 0.1711(2) 0.2699(2) 0.0120(8) Uani 1 d .
C49 C 1.0045(3) 0.2293(2) 0.2379(2) 0.0250(9) Uani 1 d .
H49A H 1.0829 0.1985 0.2116 0.030 Uiso 1 calc R
H49B H 0.9877 0.2043 0.2852 0.030 Uiso 1 calc R
C50 C 1.0008(3) 0.3193(3) 0.2507(2) 0.0298(10) Uani 1 d .
H50A H 1.0196 0.3435 0.2033 0.036 Uiso 1 calc R
H50B H 0.9214 0.3502 0.2753 0.036 Uiso 1 calc R
C51 C 1.0875(4) 0.3260(3) 0.2973(2) 0.0358(11) Uani 1 d .
H51A H 1.0655 0.3044 0.3456 0.043 Uiso 1 calc R
H51B H 1.1658 0.2918 0.2741 0.043 Uiso 1 calc R
C52 C 1.0929(4) 0.4127(3) 0.3078(3) 0.0420(12) Uani 1 d .
H52A H 1.1227 0.4319 0.2598 0.050 Uiso 1 calc R
H52B H 1.1496 0.4110 0.3384 0.050 Uiso 1 calc R
C53 C 0.9762(4) 0.4753(3) 0.3429(2) 0.0375(11) Uani 1 d .
H53A H 0.9878 0.5295 0.3417 0.045 Uiso 1 calc R
H53B H 0.9184 0.4760 0.3134 0.045 Uiso 1 calc R
C54 C 0.9277(4) 0.4580(3) 0.4214(2) 0.0388(12) Uani 1 d .
H54A H 0.9872 0.4549 0.4502 0.047 Uiso 1 calc R
H54B H 0.9136 0.4046 0.4220 0.047 Uiso 1 calc R
C55 C 0.8148(4) 0.5207(3) 0.4585(2) 0.0432(12) Uani 1 d .
H55A H 0.7986 0.5096 0.5108 0.052 Uiso 1 calc R
H55B H 0.8271 0.5747 0.4542 0.052 Uiso 1 calc R
C56 C 0.7083(4) 0.5229(3) 0.4285(3) 0.0520(15) Uani 1 d .
H56A H 0.7214 0.5365 0.3773 0.078 Uiso 1 calc GR
H56B H 0.6406 0.5637 0.4559 0.078 Uiso 1 calc GR
H56C H 0.6943 0.4700 0.4330 0.078 Uiso 1 calc GR
O1 O 0.9211(2) 0.22591(15) 0.19683(13) 0.0196(6) Uani 1 d .
Br1 Br 0.38856(3) 0.14797(2) 0.295245(19) 0.01799(8) Uani 1 d .
Br2 Br 0.42777(3) 0.33821(2) 0.18741(2) 0.02046(9) Uani 1 d .
Br3 Br 0.44997(3) 0.32495(2) 0.392326(19) 0.01870(8) Uani 1 d .
Br4 Br 0.60454(3) 0.10169(2) 0.427675(19) 0.01874(8) Uani 1 d .
Br5 Br 0.67713(3) -0.02459(2) 0.248374(19) 0.01695(8) Uani 1 d .
Br6 Br 0.57023(3) 0.12204(2) 0.096336(19) 0.01874(8) Uani 1 d .
Br7 Br 0.74500(3) 0.28014(2) 0.070014(19) 0.02050(9) Uani 1 d .
Br8 Br 0.66734(3) 0.40682(2) 0.25185(2) 0.01900(8) Uani 1 d .
Br9 Br 0.77273(3) 0.26133(2) 0.402125(19) 0.02020(9) Uani 1 d .
Br10 Br 0.92131(3) 0.04451(2) 0.30805(2) 0.01931(9) Uani 1 d .
Br11 Br 0.89771(3) 0.05620(2) 0.104482(19) 0.01886(9) Uani 1 d .
C25 C 0.0786(3) 0.7763(2) 0.25861(18) 0.0136(7) Uani 1 d .
C26 C 0.1733(3) 0.7284(2) 0.2058(2) 0.0221(9) Uani 1 d .
H26 H 0.2433 0.6993 0.2195 0.026 Uiso 1 calc R
C27 C 0.1621(3) 0.7248(3) 0.1331(2) 0.0265(10) Uani 1 d .
H27 H 0.2241 0.6921 0.0981 0.032 Uiso 1 calc R
C28 C 0.0601(3) 0.7692(2) 0.1123(2) 0.0246(9) Uani 1 d .
H28 H 0.0530 0.7658 0.0634 0.029 Uiso 1 calc R
C29 C -0.0322(3) 0.8188(2) 0.1637(2) 0.0268(10) Uani 1 d .
H29 H -0.1003 0.8501 0.1492 0.032 Uiso 1 calc R
C30 C -0.0231(3) 0.8219(2) 0.2369(2) 0.0233(9) Uani 1 d .
H30 H -0.0856 0.8547 0.2716 0.028 Uiso 1 calc R
C31 C 0.2070(3) 0.6898(2) 0.36754(19) 0.0161(8) Uani 1 d .
C32 C 0.2089(3) 0.6125(2) 0.3427(2) 0.0247(9) Uani 1 d .
H32 H 0.1480 0.6067 0.3218 0.030 Uiso 1 calc R
C33 C 0.3025(3) 0.5442(2) 0.3493(2) 0.0265(9) Uani 1 d .
H33 H 0.3052 0.4928 0.3315 0.032 Uiso 1 calc R
C34 C 0.3911(3) 0.5524(2) 0.3819(2) 0.0266(9) Uani 1 d .
H34 H 0.4536 0.5065 0.3861 0.032 Uiso 1 calc R
C35 C 0.3876(4) 0.6285(2) 0.4085(2) 0.0305(10) Uani 1 d .
H35 H 0.4467 0.6334 0.4316 0.037 Uiso 1 calc R
C36 C 0.2965(3) 0.6972(2) 0.4009(2) 0.0230(9) Uani 1 d .
H36 H 0.2951 0.7485 0.4181 0.028 Uiso 1 calc R
C37 C 0.1321(3) 0.8694(2) 0.37372(18) 0.0136(7) Uani 1 d .
C38 C 0.1787(3) 0.9143(2) 0.31849(19) 0.0147(8) Uani 1 d .
H38 H 0.1874 0.8993 0.2691 0.018 Uiso 1 calc R
C39 C 0.2128(3) 0.9815(2) 0.3360(2) 0.0228(9) Uani 1 d .
H39 H 0.2433 1.0121 0.2987 0.027 Uiso 1 calc R
C40 C 0.2008(3) 1.0025(2) 0.4098(2) 0.0241(9) Uani 1 d .
H40 H 0.2244 1.0470 0.4219 0.029 Uiso 1 calc R
C41 C 0.1542(3) 0.9582(2) 0.4655(2) 0.0220(9) Uani 1 d .
H41 H 0.1467 0.9729 0.5147 0.026 Uiso 1 calc R
C42 C 0.1185(3) 0.8921(2) 0.44792(19) 0.0161(8) Uani 1 d .
H42 H 0.0856 0.8628 0.4853 0.019 Uiso 1 calc R
C43 C -0.0454(3) 0.7854(2) 0.41526(18) 0.0153(8) Uani 1 d .
C44 C -0.0589(3) 0.7224(2) 0.46164(19) 0.0210(8) Uani 1 d .
H44 H 0.0037 0.6749 0.4603 0.025 Uiso 1 calc R
C45 C -0.1668(3) 0.7301(2) 0.5105(2) 0.0222(9) Uani 1 d .
H45 H -0.1759 0.6881 0.5423 0.027 Uiso 1 calc R
C46 C -0.2605(3) 0.8003(2) 0.51167(19) 0.0201(8) Uani 1 d .
H46 H -0.3327 0.8051 0.5439 0.024 Uiso 1 calc R
C47 C -0.2473(3) 0.8634(2) 0.46519(19) 0.0197(8) Uani 1 d .
H47 H -0.3108 0.9101 0.4657 0.024 Uiso 1 calc R
C48 C -0.1399(3) 0.8571(2) 0.41803(19) 0.0165(8) Uani 1 d .
H48 H -0.1302 0.9005 0.3881 0.020 Uiso 1 calc R
P2 P 0.09258(8) 0.77999(6) 0.35337(5) 0.01314(19) Uani 1 d .
C1 C 0.3183(3) 0.1981(2) 0.9354(2) 0.0200(8) Uani 1 d .
C2 C 0.2420(3) 0.2688(2) 0.9750(2) 0.0301(10) Uani 1 d .
H2 H 0.2600 0.3186 0.9693 0.036 Uiso 1 calc R
C3 C 0.1390(4) 0.2641(3) 1.0228(2) 0.0337(11) Uani 1 d .
H3 H 0.0885 0.3108 1.0499 0.040 Uiso 1 calc R
C4 C 0.1112(3) 0.1912(3) 1.0306(2) 0.0268(9) Uani 1 d .
H4 H 0.0426 0.1884 1.0633 0.032 Uiso 1 calc R
C5 C 0.1844(3) 0.1222(2) 0.9902(2) 0.0246(9) Uani 1 d .
H5 H 0.1639 0.0733 0.9946 0.030 Uiso 1 calc R
C6 C 0.2881(3) 0.1248(2) 0.94309(19) 0.0217(9) Uani 1 d .
H6 H 0.3379 0.0775 0.9165 0.026 Uiso 1 calc R
C7 C 0.4149(3) 0.2078(2) 0.7775(2) 0.0200(8) Uani 1 d .
C8 C 0.3035(4) 0.2498(3) 0.7673(2) 0.0348(11) Uani 1 d .
H8 H 0.2412 0.2683 0.8077 0.042 Uiso 1 calc R
C9 C 0.2854(5) 0.2643(3) 0.6949(3) 0.0504(14) Uani 1 d .
H9 H 0.2109 0.2932 0.6872 0.060 Uiso 1 calc R
C10 C 0.3772(6) 0.2358(3) 0.6358(3) 0.0540(15) Uani 1 d .
H10 H 0.3654 0.2472 0.5880 0.065 Uiso 1 calc R
C11 C 0.4859(5) 0.1907(3) 0.6459(2) 0.0448(13) Uani 1 d .
H11 H 0.5465 0.1689 0.6053 0.054 Uiso 1 calc R
C12 C 0.5055(4) 0.1777(3) 0.7165(2) 0.0306(10) Uani 1 d .
H12 H 0.5803 0.1484 0.7233 0.037 Uiso 1 calc R
C13 C 0.4782(3) 0.2981(2) 0.8843(2) 0.0181(8) Uani 1 d .
C14 C 0.4948(3) 0.3154(2) 0.9543(2) 0.0224(9) Uani 1 d .
H14 H 0.4854 0.2800 0.9927 0.027 Uiso 1 calc R
C15 C 0.5253(3) 0.3859(2) 0.9655(2) 0.0283(10) Uani 1 d .
H15 H 0.5373 0.3975 1.0116 0.034 Uiso 1 calc R
C16 C 0.5382(3) 0.4392(2) 0.9085(2) 0.0296(10) Uani 1 d .
H16 H 0.5587 0.4864 0.9165 0.036 Uiso 1 calc R
C17 C 0.5207(3) 0.4226(2) 0.8398(2) 0.0248(9) Uani 1 d .
H17 H 0.5285 0.4589 0.8019 0.030 Uiso 1 calc R
C18 C 0.4916(3) 0.3517(2) 0.8273(2) 0.0196(8) Uani 1 d .
H18 H 0.4810 0.3400 0.7808 0.023 Uiso 1 calc R
C19 C 0.5755(3) 0.1193(2) 0.87106(19) 0.0174(8) Uani 1 d .
C20 C 0.6726(3) 0.1325(2) 0.89290(19) 0.0198(8) Uani 1 d .
H20 H 0.6686 0.1846 0.9096 0.024 Uiso 1 calc R
C21 C 0.7747(3) 0.0683(2) 0.8897(2) 0.0217(9) Uani 1 d .
H21 H 0.8399 0.0774 0.9034 0.026 Uiso 1 calc R
C22 C 0.7797(3) -0.0097(2) 0.86622(19) 0.0205(8) Uani 1 d .
H22 H 0.8490 -0.0525 0.8632 0.025 Uiso 1 calc R
C23 C 0.6829(3) -0.0243(2) 0.8473(2) 0.0232(9) Uani 1 d .
H23 H 0.6857 -0.0773 0.8338 0.028 Uiso 1 calc R
C24 C 0.5810(3) 0.0403(2) 0.8484(2) 0.0229(9) Uani 1 d .
H24 H 0.5165 0.0309 0.8340 0.027 Uiso 1 calc R
P1 P 0.44627(8) 0.20399(6) 0.86851(5) 0.0175(2) Uani 1 d .
C57 C 0.8630(4) 0.4840(3) 0.0869(2) 0.0379(11) Uani 1 d .
H57A H 0.9436 0.4486 0.0728 0.045 Uiso 1 calc R
H57B H 0.8118 0.4497 0.1044 0.045 Uiso 1 calc R
C58 C 0.8543(5) 0.5434(3) 0.1471(3) 0.0531(14) Uani 1 d .
H58A H 0.9060 0.5766 0.1299 0.080 Uiso 1 calc GR
H58B H 0.8770 0.5138 0.1891 0.080 Uiso 1 calc GR
H58C H 0.7743 0.5780 0.1611 0.080 Uiso 1 calc GR
C59 C 0.8228(4) 0.4752(3) -0.0310(3) 0.0427(12) Uani 1 d .
H59A H 0.7589 0.4510 -0.0135 0.051 Uiso 1 calc R
H59B H 0.8961 0.4310 -0.0434 0.051 Uiso 1 calc R
C60 C 0.8019(5) 0.5229(3) -0.0979(3) 0.0578(15) Uani 1 d .
H60A H 0.8002 0.4867 -0.1364 0.087 Uiso 1 calc GR
H60B H 0.8644 0.5477 -0.1145 0.087 Uiso 1 calc GR
H60C H 0.7275 0.5651 -0.0860 0.087 Uiso 1 calc GR
O2 O 0.8293(3) 0.52703(18) 0.02512(17) 0.0408(8) Uani 1 d .

loop_
_atom_site_aniso_label
_atom_site_aniso_U_11
_atom_site_aniso_U_22
_atom_site_aniso_U_33
_atom_site_aniso_U_23
_atom_site_aniso_U_13
_atom_site_aniso_U_12
B1 0.016(2) 0.009(2) 0.013(2) 0.0015(16) -0.0007(16) -0.0025(16)
B2 0.0134(19) 0.014(2) 0.0082(19) -0.0004(16) 0.0004(15) -0.0033(16)
B3 0.0137(19) 0.009(2) 0.0132(19) 0.0014(16) -0.0006(16) -0.0013(16)
B4 0.0135(19) 0.0072(19) 0.0133(19) 0.0010(16) -0.0024(16) -0.0005(15)
B5 0.016(2) 0.015(2) 0.0086(19) 0.0026(16) -0.0051(16) -0.0037(16)
B6 0.015(2) 0.012(2) 0.015(2) -0.0012(17) -0.0036(16) -0.0023(16)
B7 0.0105(19) 0.0093(19) 0.0107(19) 0.0021(16) -0.0033(15) 0.0014(15)
B8 0.0134(19) 0.013(2) 0.0069(18) 0.0012(16) -0.0002(15) -0.0047(16)
B9 0.0124(19) 0.012(2) 0.0106(19) 0.0043(16) -0.0027(15) -0.0012(16)
B10 0.0134(19) 0.011(2) 0.0105(19) 0.0014(16) 0.0008(15) -0.0045(16)
B11 0.016(2) 0.009(2) 0.0109(19) 0.0009(16) -0.0019(16) -0.0024(16)
B12 0.0109(19) 0.0085(19) 0.014(2) -0.0002(16) 0.0010(15) -0.0015(15)
C49 0.019(2) 0.026(2) 0.026(2) -0.0054(18) -0.0017(17) -0.0027(17)
C50 0.025(2) 0.032(2) 0.032(2) -0.0001(19) -0.0077(18) -0.0046(19)
C51 0.027(2) 0.039(3) 0.044(3) -0.002(2) -0.012(2) -0.010(2)
C52 0.040(3) 0.050(3) 0.041(3) -0.005(2) -0.007(2) -0.021(2)
C53 0.058(3) 0.033(3) 0.031(2) 0.007(2) -0.011(2) -0.027(2)
C54 0.048(3) 0.041(3) 0.032(3) -0.001(2) -0.018(2) -0.013(2)
C55 0.046(3) 0.049(3) 0.035(3) -0.005(2) -0.007(2) -0.014(2)
C56 0.043(3) 0.050(3) 0.056(3) -0.016(3) -0.015(3) 0.001(3)
O1 0.0170(13) 0.0196(14) 0.0189(13) 0.0030(11) 0.0011(11) -0.0040(11)
Br1 0.01351(17) 0.0204(2) 0.01905(18) 0.00038(15) 0.00080(14) -0.00639(15)
Br2 0.01655(18) 0.0180(2) 0.0234(2) 0.00644(16) -0.00604(15) 0.00121(15)
Br3 0.02042(19) 0.01241(18) 0.01687(18) -0.00257(15) 0.00514(15) -0.00108(15)
Br4 0.0241(2) 0.01736(19) 0.01267(17) 0.00616(15) -0.00202(15) -0.00452(15)
Br5 0.01884(18) 0.00843(17) 0.02230(19) -0.00005(15) -0.00305(15) -0.00287(14)
Br6 0.02256(19) 0.0213(2) 0.01397(18) -0.00045(15) -0.00553(15) -0.00759(15)
Br7 0.0235(2) 0.0230(2) 0.01301(18) 0.00704(15) 0.00010(15) -0.00694(16)
Br8 0.02200(19) 0.00897(18) 0.0239(2) 0.00180(15) -0.00155(15) -0.00373(15)
Br9 0.0277(2) 0.0197(2) 0.01586(18) -0.00088(15) -0.00838(15) -0.00808(16)
Br10 0.01720(18) 0.01404(19) 0.0256(2) 0.00471(15) -0.00915(15) 0.00012(15)
Br11 0.01509(18) 0.01773(19) 0.01882(19) -0.00558(15) 0.00377(14) -0.00182(15)
C25 0.0149(17) 0.0123(18) 0.0138(17) 0.0010(14) -0.0028(14) -0.0043(14)
C26 0.0134(18) 0.026(2) 0.022(2) -0.0018(17) -0.0033(15) 0.0017(16)
C27 0.022(2) 0.036(2) 0.0134(19) -0.0083(18) 0.0013(16) 0.0010(18)
C28 0.023(2) 0.035(2) 0.0151(19) -0.0040(17) -0.0066(16) -0.0050(18)
C29 0.017(2) 0.035(2) 0.025(2) 0.0002(19) -0.0089(17) 0.0011(18)
C30 0.021(2) 0.023(2) 0.0167(19) -0.0049(17) 0.0008(16) 0.0043(17)
C31 0.0157(18) 0.0132(19) 0.0163(18) 0.0038(15) -0.0034(15) 0.0005(15)
C32 0.027(2) 0.018(2) 0.029(2) 0.0009(18) -0.0065(18) -0.0070(17)
C33 0.031(2) 0.0106(19) 0.035(2) 0.0014(17) -0.0060(19) -0.0017(17)
C34 0.026(2) 0.015(2) 0.030(2) 0.0054(17) -0.0033(18) 0.0051(17)
C35 0.026(2) 0.025(2) 0.040(3) 0.003(2) -0.0163(19) -0.0003(18)
C36 0.027(2) 0.0135(19) 0.028(2) 0.0018(17) -0.0094(17) -0.0012(16)
C37 0.0126(17) 0.0124(18) 0.0146(17) -0.0013(15) -0.0029(14) -0.0017(14)
C38 0.0164(18) 0.0161(19) 0.0105(17) -0.0003(15) -0.0020(14) -0.0037(15)
C39 0.027(2) 0.019(2) 0.025(2) 0.0017(17) -0.0046(17) -0.0101(17)
C40 0.027(2) 0.018(2) 0.029(2) -0.0042(18) -0.0061(18) -0.0092(17)
C41 0.025(2) 0.022(2) 0.019(2) -0.0042(17) -0.0088(16) -0.0025(17)
C42 0.0167(18) 0.0162(19) 0.0133(18) 0.0053(15) -0.0051(14) -0.0005(15)
C43 0.0182(18) 0.0180(19) 0.0112(17) -0.0005(15) -0.0016(14) -0.0086(15)
C44 0.025(2) 0.019(2) 0.0179(19) 0.0028(16) -0.0031(16) -0.0054(17)
C45 0.028(2) 0.027(2) 0.0155(19) 0.0085(17) -0.0042(16) -0.0146(18)
C46 0.0206(19) 0.028(2) 0.0116(18) -0.0043(16) 0.0036(15) -0.0116(17)
C47 0.021(2) 0.019(2) 0.0183(19) -0.0057(16) -0.0017(16) -0.0048(16)
C48 0.0212(19) 0.0127(19) 0.0151(18) 0.0000(15) -0.0009(15) -0.0063(15)
P2 0.0144(4) 0.0121(5) 0.0116(4) 0.0005(4) -0.0017(4) -0.0026(4)
C1 0.0176(19) 0.019(2) 0.021(2) 0.0057(16) -0.0043(16) -0.0024(16)
C2 0.024(2) 0.015(2) 0.044(3) 0.0006(19) 0.0020(19) -0.0018(17)
C3 0.024(2) 0.025(2) 0.041(3) -0.001(2) 0.0038(19) 0.0023(19)
C4 0.020(2) 0.037(3) 0.024(2) 0.0077(19) -0.0040(17) -0.0104(19)
C5 0.031(2) 0.028(2) 0.019(2) 0.0070(17) -0.0064(17) -0.0145(19)
C6 0.025(2) 0.025(2) 0.0154(19) 0.0042(17) -0.0050(16) -0.0081(17)
C7 0.025(2) 0.019(2) 0.020(2) 0.0048(16) -0.0092(16) -0.0109(16)
C8 0.032(2) 0.036(3) 0.043(3) 0.007(2) -0.018(2) -0.012(2)
C9 0.059(3) 0.048(3) 0.065(4) 0.025(3) -0.047(3) -0.027(3)
C10 0.091(4) 0.065(4) 0.038(3) 0.022(3) -0.040(3) -0.054(3)
C11 0.070(4) 0.061(3) 0.020(2) 0.001(2) -0.007(2) -0.045(3)
C12 0.038(2) 0.034(3) 0.025(2) 0.0001(19) -0.0057(19) -0.018(2)
C13 0.0139(18) 0.018(2) 0.0202(19) -0.0008(16) -0.0024(15) -0.0014(15)
C14 0.023(2) 0.020(2) 0.021(2) 0.0033(16) -0.0089(16) 0.0028(17)
C15 0.028(2) 0.023(2) 0.029(2) -0.0105(19) -0.0095(18) 0.0035(18)
C16 0.024(2) 0.016(2) 0.046(3) -0.008(2) -0.0075(19) -0.0009(17)
C17 0.022(2) 0.017(2) 0.032(2) 0.0042(18) -0.0033(17) -0.0014(16)
C18 0.0159(19) 0.019(2) 0.0201(19) 0.0003(16) -0.0021(15) -0.0007(16)
C19 0.0152(18) 0.022(2) 0.0129(18) 0.0031(15) -0.0006(14) -0.0039(15)
C20 0.022(2) 0.018(2) 0.0172(19) 0.0015(16) -0.0030(16) -0.0032(16)
C21 0.0174(19) 0.023(2) 0.025(2) 0.0015(17) -0.0084(16) -0.0047(16)
C22 0.020(2) 0.021(2) 0.0151(18) 0.0056(16) -0.0037(15) 0.0008(16)
C23 0.028(2) 0.016(2) 0.024(2) -0.0002(17) -0.0024(17) -0.0061(17)
C24 0.019(2) 0.024(2) 0.027(2) 0.0023(17) -0.0069(17) -0.0070(17)
P1 0.0147(5) 0.0172(5) 0.0192(5) 0.0030(4) -0.0033(4) -0.0029(4)
C57 0.047(3) 0.028(3) 0.034(3) 0.010(2) -0.009(2) -0.006(2)
C58 0.057(3) 0.047(3) 0.050(3) 0.001(3) -0.013(3) -0.006(3)
C59 0.050(3) 0.037(3) 0.047(3) 0.004(2) -0.013(2) -0.021(2)
C60 0.062(4) 0.073(4) 0.055(3) 0.025(3) -0.028(3) -0.034(3)
O2 0.050(2) 0.0318(18) 0.0436(19) 0.0101(15) -0.0194(16) -0.0099(15)

loop_
_atom_type_symbol
_atom_type_description
_atom_type_scat_dispersion_real
_atom_type_scat_dispersion_imag
_atom_type_scat_source
C C 0.0033 0.0016 'International Tables Vol C Tables 4.2.6.8 and 6.1.1.4'
H H 0.0000 0.0000 'International Tables Vol C Tables 4.2.6.8 and 6.1.1.4'
B B 0.0013 0.0007 'International Tables Vol C Tables 4.2.6.8 and 6.1.1.4'
Br Br -0.2901 2.4595 'International Tables Vol C Tables 4.2.6.8 and 6.1.1.4'
O O 0.0106 0.0060 'International Tables Vol C Tables 4.2.6.8 and 6.1.1.4'
P P 0.1023 0.0942 'International Tables Vol C Tables 4.2.6.8 and 6.1.1.4'

loop_
_geom_angle_atom_site_label_1
_geom_angle_atom_site_label_2
_geom_angle_atom_site_label_3
_geom_angle
B2 B1 B4 105.2(3)
B2 B1 B5 105.1(3)
B2 B1 B6 58.6(2)
B3 B1 B2 59.1(2)
B3 B1 B4 58.7(2)
B3 B1 B5 104.8(3)
B3 B1 B6 105.2(3)
B5 B1 B4 58.3(2)
B6 B1 B4 105.0(3)
B6 B1 B5 59.0(2)
O1 B1 B2 118.6(3)
O1 B1 B3 117.3(3)
O1 B1 B4 124.1(3)
O1 B1 B5 130.2(3)
O1 B1 B6 126.4(3)
B1 B2 Br11 120.1(2)
B3 B2 B1 60.2(2)
B3 B2 Br11 121.6(2)
B6 B2 B1 60.7(2)
B6 B2 B3 107.7(3)
B6 B2 B7 60.2(2)
B6 B2 B8 108.3(3)
B6 B2 Br11 122.1(2)
B7 B2 B1 109.7(2)
B7 B2 B3 108.1(3)
B7 B2 B8 60.2(2)
B7 B2 Br11 121.7(2)
B8 B2 B1 109.5(3)
B8 B2 B3 60.1(2)
B8 B2 Br11 121.2(2)
B1 B3 Br7 119.2(2)
B2 B3 B1 60.7(2)
B2 B3 B8 59.9(2)
B2 B3 B9 108.0(3)
B2 B3 Br7 121.4(2)
B4 B3 B1 61.3(2)
B4 B3 B2 108.5(3)
B4 B3 B8 108.2(3)
B4 B3 B9 60.2(2)
B4 B3 Br7 121.5(3)
B8 B3 B1 109.7(3)
B8 B3 B9 59.8(2)
B8 B3 Br7 121.9(2)
B9 B3 B1 110.2(3)
B9 B3 Br7 122.0(2)
B1 B4 Br8 120.5(2)
B3 B4 B1 59.9(2)
B3 B4 B9 60.2(2)
B3 B4 Br8 122.2(3)
B5 B4 B1 60.5(2)
B5 B4 B3 107.5(3)
B5 B4 B9 108.1(3)
B5 B4 B10 60.3(2)
B5 B4 Br8 121.6(2)
B9 B4 B1 109.1(3)
B9 B4 Br8 121.6(2)
B10 B4 B1 109.3(3)
B10 B4 B3 107.7(3)
B10 B4 B9 59.7(2)
B10 B4 Br8 121.6(2)
B1 B5 Br9 122.7(3)
B4 B5 B1 61.2(2)
B4 B5 B6 108.3(3)
B4 B5 B10 60.0(2)
B4 B5 B11 107.8(3)
B4 B5 Br9 122.2(2)
B6 B5 B1 60.4(2)
B6 B5 B11 60.0(2)
B6 B5 Br9 122.5(2)
B10 B5 B1 109.5(3)
B10 B5 B6 107.8(3)
B10 B5 B11 59.6(2)
B10 B5 Br9 119.7(2)
B11 B5 B1 109.1(3)
B11 B5 Br9 119.9(2)
B1 B6 Br10 119.9(2)
B2 B6 B1 60.7(2)
B2 B6 B5 107.9(3)
B2 B6 B7 60.0(2)
B2 B6 B11 107.6(3)
B2 B6 Br10 121.5(2)
B5 B6 B1 60.6(2)
B5 B6 B11 60.1(2)
B5 B6 Br10 122.0(2)
B7 B6 B1 109.5(3)
B7 B6 B5 107.9(3)
B7 B6 B11 59.7(2)
B7 B6 Br10 121.7(2)
B11 B6 B1 109.3(3)
B11 B6 Br10 122.2(3)
B2 B7 B6 59.7(2)
B2 B7 B8 60.0(2)
B2 B7 B12 107.9(3)
B2 B7 Br5 123.1(2)
B6 B7 B8 107.8(3)
B6 B7 B12 108.7(3)
B6 B7 Br5 121.9(2)
B8 B7 B12 59.4(2)
B8 B7 Br5 122.5(2)
B11 B7 B2 107.9(3)
B11 B7 B6 60.3(2)
B11 B7 B8 107.7(3)
B11 B7 B12 60.5(2)
B11 B7 Br5 120.6(2)
B12 B7 Br5 120.4(2)
B2 B8 B3 60.0(2)
B2 B8 B7 59.8(2)
B2 B8 B9 108.3(3)
B2 B8 Br6 121.6(2)
B3 B8 Br6 121.3(2)
B7 B8 B3 107.7(3)
B7 B8 Br6 122.4(2)
B9 B8 B3 60.2(2)
B9 B8 B7 108.1(2)
B9 B8 Br6 121.2(2)
B12 B8 B2 108.5(3)
B12 B8 B3 108.2(3)
B12 B8 B7 60.4(2)
B12 B8 B9 60.0(2)
B12 B8 Br6 121.6(2)
B3 B9 Br2 121.7(2)
B4 B9 B3 59.6(2)
B4 B9 Br2 121.2(2)
B8 B9 B3 60.0(2)
B8 B9 B4 107.8(3)
B8 B9 Br2 122.1(2)
B10 B9 B3 107.3(3)
B10 B9 B4 59.8(2)
B10 B9 B8 107.8(3)
B10 B9 Br2 122.1(2)
B12 B9 B3 107.7(3)
B12 B9 B4 108.5(3)
B12 B9 B8 59.6(2)
B12 B9 B10 60.6(2)
B12 B9 Br2 122.0(2)
B4 B10 B5 59.7(2)
B4 B10 B12 108.3(3)
B4 B10 Br3 121.5(2)
B5 B10 B12 108.6(3)
B5 B10 Br3 121.3(2)
B9 B10 B4 60.5(2)
B9 B10 B5 108.2(3)
B9 B10 B12 59.7(2)
B9 B10 Br3 121.9(2)
B11 B10 B4 108.2(3)
B11 B10 B5 60.3(2)
B11 B10 B9 108.2(3)
B11 B10 B12 60.4(2)
B11 B10 Br3 121.4(2)
B12 B10 Br3 121.7(2)
B5 B11 B12 108.3(3)
B5 B11 Br4 121.7(2)
B6 B11 B5 60.0(2)
B6 B11 B12 108.1(3)
B6 B11 Br4 121.8(2)
B7 B11 B5 108.1(3)
B7 B11 B6 60.0(2)
B7 B11 B12 60.1(2)
B7 B11 Br4 121.6(3)
B10 B11 B5 60.1(2)
B10 B11 B6 108.1(3)
B10 B11 B7 108.4(3)
B10 B11 B12 60.3(2)
B10 B11 Br4 121.5(2)
B12 B11 Br4 121.4(3)
B7 B12 B10 107.0(3)
B7 B12 B11 59.4(2)
B7 B12 Br1 121.7(2)
B8 B12 B7 60.2(2)
B8 B12 B9 60.4(2)
B8 B12 B10 107.6(3)
B8 B12 B11 107.5(3)
B8 B12 Br1 122.0(2)
B9 B12 B7 108.3(3)
B9 B12 B10 59.7(2)
B9 B12 B11 107.3(3)
B9 B12 Br1 122.0(2)
B10 B12 B11 59.3(2)
B10 B12 Br1 122.3(2)
B11 B12 Br1 122.0(3)
H49A C49 H49B 108.1
C50 C49 H49A 109.6
C50 C49 H49B 109.6
O1 C49 H49A 109.6
O1 C49 H49B 109.6
O1 C49 C50 110.1(3)
C49 C50 H50A 109.2
C49 C50 H50B 109.2
H50A C50 H50B 107.9
C51 C50 C49 111.9(3)
C51 C50 H50A 109.2
C51 C50 H50B 109.2
C50 C51 H51A 108.7
C50 C51 H51B 108.7
H51A C51 H51B 107.6
C52 C51 C50 114.1(4)
C52 C51 H51A 108.7
C52 C51 H51B 108.7
C51 C52 H52A 108.3
C51 C52 H52B 108.3
C51 C52 C53 115.7(4)
H52A C52 H52B 107.4
C53 C52 H52A 108.3
C53 C52 H52B 108.3
C52 C53 H53A 108.8
C52 C53 H53B 108.8
H53A C53 H53B 107.7
C54 C53 C52 113.7(4)
C54 C53 H53A 108.8
C54 C53 H53B 108.8
C53 C54 H54A 108.5
C53 C54 H54B 108.5
C53 C54 C55 114.9(4)
H54A C54 H54B 107.5
C55 C54 H54A 108.5
C55 C54 H54B 108.5
C54 C55 H55A 108.4
C54 C55 H55B 108.4
H55A C55 H55B 107.5
C56 C55 C54 115.3(4)
C56 C55 H55A 108.4
C56 C55 H55B 108.4
C55 C56 H56A 109.5
C55 C56 H56B 109.5
C55 C56 H56C 109.5
H56A C56 H56B 109.5
H56A C56 H56C 109.5
H56B C56 H56C 109.5
C49 O1 B1 126.1(3)
C26 C25 P2 119.5(3)
C30 C25 C26 119.6(3)
C30 C25 P2 120.9(2)
C25 C26 H26 120.3
C27 C26 C25 119.5(3)
C27 C26 H26 120.3
C26 C27 H27 119.7
C28 C27 C26 120.6(3)
C28 C27 H27 119.7
C27 C28 H28 119.9
C27 C28 C29 120.2(3)
C29 C28 H28 119.9
C28 C29 H29 120.0
C28 C29 C30 119.9(3)
C30 C29 H29 120.0
C25 C30 C29 120.3(3)
C25 C30 H30 119.9
C29 C30 H30 119.9
C32 C31 P2 120.4(3)
C36 C31 C32 119.6(3)
C36 C31 P2 120.0(3)
C31 C32 H32 120.2
C33 C32 C31 119.7(4)
C33 C32 H32 120.2
C32 C33 H33 119.9
C34 C33 C32 120.2(4)
C34 C33 H33 119.9
C33 C34 H34 119.9
C33 C34 C35 120.2(3)
C35 C34 H34 119.9
C34 C35 H35 119.9
C34 C35 C36 120.2(4)
C36 C35 H35 119.9
C31 C36 H36 120.0
C35 C36 C31 120.0(4)
C35 C36 H36 120.0
C38 C37 C42 119.8(3)
C38 C37 P2 121.9(3)
C42 C37 P2 118.3(3)
C37 C38 H38 119.7
C37 C38 C39 120.6(3)
C39 C38 H38 119.7
C38 C39 H39 120.5
C40 C39 C38 119.0(4)
C40 C39 H39 120.5
C39 C40 H40 119.5
C41 C40 C39 120.9(4)
C41 C40 H40 119.5
C40 C41 H41 120.0
C40 C41 C42 119.9(3)
C42 C41 H41 120.0
C37 C42 H42 120.1
C41 C42 C37 119.7(3)
C41 C42 H42 120.1
C44 C43 C48 119.8(3)
C44 C43 P2 121.7(3)
C48 C43 P2 118.5(3)
C43 C44 H44 120.1
C43 C44 C45 119.8(3)
C45 C44 H44 120.1
C44 C45 H45 120.0
C46 C45 C44 120.0(4)
C46 C45 H45 120.0
C45 C46 H46 119.9
C47 C46 C45 120.2(3)
C47 C46 H46 119.9
C46 C47 H47 120.0
C48 C47 C46 120.1(3)
C48 C47 H47 120.0
C43 C48 H48 120.0
C47 C48 C43 120.0(3)
C47 C48 H48 120.0
C31 P2 C25 107.90(16)
C37 P2 C25 111.44(16)
C37 P2 C31 108.92(16)
C37 P2 C43 106.60(15)
C43 P2 C25 110.65(16)
C43 P2 C31 111.36(17)
C2 C1 P1 120.1(3)
C6 C1 C2 119.5(4)
C6 C1 P1 120.1(3)
C1 C2 H2 120.3
C3 C2 C1 119.3(4)
C3 C2 H2 120.3
C2 C3 H3 119.7
C4 C3 C2 120.6(4)
C4 C3 H3 119.7
C3 C4 H4 119.9
C5 C4 C3 120.1(4)
C5 C4 H4 119.9
C4 C5 H5 119.7
C4 C5 C6 120.6(4)
C6 C5 H5 119.7
C1 C6 H6 120.0
C5 C6 C1 119.9(4)
C5 C6 H6 120.0
C8 C7 C12 119.6(4)
C8 C7 P1 119.8(3)
C12 C7 P1 120.1(3)
C7 C8 H8 120.4
C7 C8 C9 119.1(4)
C9 C8 H8 120.4
C8 C9 H9 120.0
C10 C9 C8 120.0(5)
C10 C9 H9 120.0
C9 C10 H10 119.6
C11 C10 C9 120.8(5)
C11 C10 H10 119.6
C10 C11 H11 120.1
C10 C11 C12 119.8(5)
C12 C11 H11 120.1
C7 C12 H12 119.7
C11 C12 C7 120.6(4)
C11 C12 H12 119.7
C14 C13 P1 119.2(3)
C18 C13 C14 120.0(4)
C18 C13 P1 120.7(3)
C13 C14 H14 120.4
C15 C14 C13 119.2(4)
C15 C14 H14 120.4
C14 C15 H15 119.8
C14 C15 C16 120.5(4)
C16 C15 H15 119.8
C15 C16 H16 119.8
C17 C16 C15 120.3(4)
C17 C16 H16 119.8
C16 C17 H17 120.0
C16 C17 C18 120.0(4)
C18 C17 H17 120.0
C13 C18 H18 120.0
C17 C18 C13 119.9(3)
C17 C18 H18 120.0
C20 C19 C24 119.4(3)
C20 C19 P1 120.4(3)
C24 C19 P1 120.1(3)
C19 C20 H20 119.9
C21 C20 C19 120.1(3)
C21 C20 H20 119.9
C20 C21 H21 120.0
C20 C21 C22 119.9(4)
C22 C21 H21 120.0
C21 C22 H22 119.7
C23 C22 C21 120.6(3)
C23 C22 H22 119.7
C22 C23 H23 120.1
C22 C23 C24 119.8(4)
C24 C23 H23 120.1
C19 C24 H24 120.0
C23 C24 C19 120.0(4)
C23 C24 H24 120.0
C1 P1 C7 109.34(17)
C1 P1 C13 109.36(17)
C1 P1 C19 113.16(17)
C7 P1 C19 109.34(16)
C13 P1 C7 106.81(18)
C13 P1 C19 108.64(17)
H57A C57 H57B 108.2
C58 C57 H57A 109.7
C58 C57 H57B 109.7
O2 C57 H57A 109.7
O2 C57 H57B 109.7
O2 C57 C58 109.8(4)
C57 C58 H58A 109.5
C57 C58 H58B 109.5
C57 C58 H58C 109.5
H58A C58 H58B 109.5
H58A C58 H58C 109.5
H58B C58 H58C 109.5
H59A C59 H59B 108.2
C60 C59 H59A 109.6
C60 C59 H59B 109.6
O2 C59 H59A 109.6
O2 C59 H59B 109.6
O2 C59 C60 110.1(4)
C59 C60 H60A 109.5
C59 C60 H60B 109.5
C59 C60 H60C 109.5
H60A C60 H60B 109.5
H60A C60 H60C 109.5
H60B C60 H60C 109.5
C59 O2 C57 113.0(3)

loop_
_geom_bond_atom_site_label_1
_geom_bond_atom_site_label_2
_geom_bond_distance
B1 B2 1.814(5)
B1 B3 1.804(6)
B1 B4 1.829(5)
B1 B5 1.818(5)
B1 B6 1.814(6)
B1 O1 1.400(5)
B2 B3 1.785(6)
B2 B6 1.775(5)
B2 B7 1.780(6)
B2 B8 1.784(5)
B2 Br11 1.955(4)
B3 B4 1.782(5)
B3 B8 1.788(6)
B3 B9 1.793(5)
B3 Br7 1.944(4)
B4 B5 1.776(5)
B4 B9 1.792(6)
B4 B10 1.780(6)
B4 Br8 1.947(4)
B5 B6 1.789(5)
B5 B10 1.786(5)
B5 B11 1.791(6)
B5 Br9 1.961(4)
B6 B7 1.784(5)
B6 B11 1.789(5)
B6 Br10 1.946(4)
B7 B8 1.787(5)
B7 B11 1.778(5)
B7 B12 1.789(5)
B7 Br5 1.955(4)
B8 B9 1.786(5)
B8 B12 1.772(5)
B8 Br6 1.957(4)
B9 B10 1.779(5)
B9 B12 1.779(6)
B9 Br2 1.952(4)
B10 B11 1.777(5)
B10 B12 1.796(5)
B10 Br3 1.960(4)
B11 B12 1.797(5)
B11 Br4 1.960(4)
B12 Br1 1.948(4)
C49 H49A 0.9700
C49 H49B 0.9700
C49 C50 1.541(5)
C49 O1 1.396(4)
C50 H50A 0.9700
C50 H50B 0.9700
C50 C51 1.518(5)
C51 H51A 0.9700
C51 H51B 0.9700
C51 C52 1.513(6)
C52 H52A 0.9700
C52 H52B 0.9700
C52 C53 1.524(6)
C53 H53A 0.9700
C53 H53B 0.9700
C53 C54 1.502(6)
C54 H54A 0.9700
C54 H54B 0.9700
C54 C55 1.507(6)
C55 H55A 0.9700
C55 H55B 0.9700
C55 C56 1.496(6)
C56 H56A 0.9600
C56 H56B 0.9600
C56 H56C 0.9600
C25 C26 1.399(4)
C25 C30 1.383(5)
C25 P2 1.799(3)
C26 H26 0.9300
C26 C27 1.384(5)
C27 H27 0.9300
C27 C28 1.372(5)
C28 H28 0.9300
C28 C29 1.383(5)
C29 H29 0.9300
C29 C30 1.383(5)
C30 H30 0.9300
C31 C32 1.395(5)
C31 C36 1.388(5)
C31 P2 1.799(3)
C32 H32 0.9300
C32 C33 1.390(5)
C33 H33 0.9300
C33 C34 1.375(5)
C34 H34 0.9300
C34 C35 1.381(5)
C35 H35 0.9300
C35 C36 1.382(5)
C36 H36 0.9300
C37 C38 1.381(5)
C37 C42 1.398(4)
C37 P2 1.789(4)
C38 H38 0.9300
C38 C39 1.388(5)
C39 H39 0.9300
C39 C40 1.386(5)
C40 H40 0.9300
C40 C41 1.380(5)
C41 H41 0.9300
C41 C42 1.383(5)
C42 H42 0.9300
C43 C44 1.380(5)
C43 C48 1.402(5)
C43 P2 1.792(3)
C44 H44 0.9300
C44 C45 1.395(5)
C45 H45 0.9300
C45 C46 1.384(5)
C46 H46 0.9300
C46 C47 1.380(5)
C47 H47 0.9300
C47 C48 1.380(5)
C48 H48 0.9300
C1 C2 1.397(5)
C1 C6 1.391(5)
C1 P1 1.792(4)
C2 H2 0.9300
C2 C3 1.389(5)
C3 H3 0.9300
C3 C4 1.372(6)
C4 H4 0.9300
C4 C5 1.372(5)
C5 H5 0.9300
C5 C6 1.379(5)
C6 H6 0.9300
C7 C8 1.378(5)
C7 C12 1.385(5)
C7 P1 1.797(4)
C8 H8 0.9300
C8 C9 1.405(6)
C9 H9 0.9300
C9 C10 1.366(7)
C10 H10 0.9300
C10 C11 1.364(7)
C11 H11 0.9300
C11 C12 1.376(6)
C12 H12 0.9300
C13 C14 1.400(5)
C13 C18 1.390(5)
C13 P1 1.794(4)
C14 H14 0.9300
C14 C15 1.383(5)
C15 H15 0.9300
C15 C16 1.385(6)
C16 H16 0.9300
C16 C17 1.378(5)
C17 H17 0.9300
C17 C18 1.387(5)
C18 H18 0.9300
C19 C20 1.395(5)
C19 C24 1.396(5)
C19 P1 1.799(4)
C20 H20 0.9300
C20 C21 1.382(5)
C21 H21 0.9300
C21 C22 1.386(5)
C22 H22 0.9300
C22 C23 1.378(5)
C23 H23 0.9300
C23 C24 1.389(5)
C24 H24 0.9300
C57 H57A 0.9700
C57 H57B 0.9700
C57 C58 1.489(6)
C57 O2 1.409(5)
C58 H58A 0.9600
C58 H58B 0.9600
C58 H58C 0.9600
C59 H59A 0.9700
C59 H59B 0.9700
C59 C60 1.488(6)
C59 O2 1.407(5)
C60 H60A 0.9600
C60 H60B 0.9600
C60 H60C 0.9600

loop_
_geom_torsion_atom_site_label_1
_geom_torsion_atom_site_label_2
_geom_torsion_atom_site_label_3
_geom_torsion_atom_site_label_4
_geom_torsion
B1 B2 B3 B4 -39.8(3)
B1 B2 B3 B8 -140.6(3)
B1 B2 B3 B9 -103.6(3)
B1 B2 B3 Br7 108.2(3)
B1 B2 B6 B5 39.3(3)
B1 B2 B6 B7 140.1(3)
B1 B2 B6 B11 102.7(3)
B1 B2 B6 Br10 -109.0(3)
B1 B2 B7 B6 -36.5(2)
B1 B2 B7 B8 101.7(3)
B1 B2 B7 B11 1.2(3)
B1 B2 B7 B12 65.2(3)
B1 B2 B7 Br5 -147.0(2)
B1 B2 B8 B3 35.8(2)
B1 B2 B8 B7 -102.1(3)
B1 B2 B8 B9 -1.5(4)
B1 B2 B8 B12 -65.1(3)
B1 B2 B8 Br6 146.2(3)
B1 B3 B4 B5 -38.9(3)
B1 B3 B4 B9 -140.1(3)
B1 B3 B4 B10 -102.5(3)
B1 B3 B4 Br8 109.2(3)
B1 B3 B8 B2 -36.0(2)
B1 B3 B8 B7 1.4(3)
B1 B3 B8 B9 102.5(3)
B1 B3 B8 B12 65.2(3)
B1 B3 B8 Br6 -146.9(2)
B1 B3 B9 B4 36.8(3)
B1 B3 B9 B8 -101.6(3)
B1 B3 B9 B10 -0.7(4)
B1 B3 B9 B12 -64.6(3)
B1 B3 B9 Br2 147.0(3)
B1 B4 B5 B6 -39.0(3)
B1 B4 B5 B10 -139.4(3)
B1 B4 B5 B11 -102.5(3)
B1 B4 B5 Br9 112.4(3)
B1 B4 B9 B3 -36.0(3)
B1 B4 B9 B8 1.1(4)
B1 B4 B9 B10 101.7(3)
B1 B4 B9 B12 64.2(3)
B1 B4 B9 Br2 -146.8(2)
B1 B4 B10 B5 36.9(2)
B1 B4 B10 B9 -101.4(3)
B1 B4 B10 B11 -0.4(4)
B1 B4 B10 B12 -64.3(3)
B1 B4 B10 Br3 147.2(2)
B1 B5 B6 B2 -39.4(3)
B1 B5 B6 B7 -102.8(3)
B1 B5 B6 B11 -139.8(3)
B1 B5 B6 Br10 108.8(3)
B1 B5 B10 B4 -37.2(3)
B1 B5 B10 B9 0.3(4)
B1 B5 B10 B11 101.2(3)
B1 B5 B10 B12 63.5(3)
B1 B5 B10 Br3 -148.0(3)
B1 B5 B11 B6 36.4(3)
B1 B5 B11 B7 -0.8(3)
B1 B5 B11 B10 -101.9(3)
B1 B5 B11 B12 -64.3(3)
B1 B5 B11 Br4 147.4(2)
B1 B6 B7 B2 36.4(2)
B1 B6 B7 B8 -0.9(3)
B1 B6 B7 B11 -101.5(3)
B1 B6 B7 B12 -63.8(3)
B1 B6 B7 Br5 148.9(2)
B1 B6 B11 B5 -36.6(3)
B1 B6 B11 B7 101.9(3)
B1 B6 B11 B10 0.7(4)
B1 B6 B11 B12 64.5(3)
B1 B6 B11 Br4 -147.5(2)
B2 B1 B3 B4 136.2(3)
B2 B1 B3 B8 35.7(2)
B2 B1 B3 B9 99.8(3)
B2 B1 B3 Br7 -111.7(3)
B2 B1 B4 B3 -38.0(3)
B2 B1 B4 B5 98.5(3)
B2 B1 B4 B9 -2.0(3)
B2 B1 B4 B10 61.7(3)
B2 B1 B4 Br8 -150.0(2)
B2 B1 B5 B4 -98.8(3)
B2 B1 B5 B6 37.7(2)
B2 B1 B5 B10 -62.1(3)
B2 B1 B5 B11 1.4(3)
B2 B1 B5 Br9 149.5(2)
B2 B1 B6 B5 -136.2(3)
B2 B1 B6 B7 -36.2(2)
B2 B1 B6 B11 -99.8(3)
B2 B1 B6 Br10 111.7(3)
B2 B1 O1 C49 -125.8(3)
B2 B3 B4 B1 39.6(3)
B2 B3 B4 B5 0.7(4)
B2 B3 B4 B9 -100.6(3)
B2 B3 B4 B10 -62.9(3)
B2 B3 B4 Br8 148.7(3)
B2 B3 B8 B7 37.4(2)
B2 B3 B8 B9 138.5(3)
B2 B3 B8 B12 101.2(3)
B2 B3 B8 Br6 -110.9(3)
B2 B3 B9 B4 101.4(3)
B2 B3 B9 B8 -37.0(3)
B2 B3 B9 B10 63.9(3)
B2 B3 B9 B12 0.0(4)
B2 B3 B9 Br2 -148.4(3)
B2 B6 B7 B8 -37.4(2)
B2 B6 B7 B11 -137.9(3)
B2 B6 B7 B12 -100.3(3)
B2 B6 B7 Br5 112.5(3)
B2 B6 B11 B5 -100.9(3)
B2 B6 B11 B7 37.5(3)
B2 B6 B11 B10 -63.7(3)
B2 B6 B11 B12 0.2(4)
B2 B6 B11 Br4 148.2(3)
B2 B7 B8 B3 -37.5(2)
B2 B7 B8 B9 -101.1(3)
B2 B7 B8 B12 -138.9(3)
B2 B7 B8 Br6 110.4(3)
B2 B7 B11 B5 -0.3(3)
B2 B7 B11 B6 -37.5(3)
B2 B7 B11 B10 63.3(3)
B2 B7 B11 B12 100.9(3)
B2 B7 B11 Br4 -148.5(2)
B2 B7 B12 B8 36.8(3)
B2 B7 B12 B9 -1.2(3)
B2 B7 B12 B10 -64.1(3)
B2 B7 B12 B11 -100.9(3)
B2 B7 B12 Br1 148.1(2)
B2 B8 B9 B3 37.1(3)
B2 B8 B9 B4 0.2(4)
B2 B8 B9 B10 -62.9(3)
B2 B8 B9 B12 -101.2(3)
B2 B8 B9 Br2 147.8(3)
B2 B8 B12 B7 -36.8(3)
B2 B8 B12 B9 100.9(3)
B2 B8 B12 B10 63.1(3)
B2 B8 B12 B11 0.6(4)
B2 B8 B12 Br1 -147.7(3)
B3 B1 B2 B6 -136.4(3)
B3 B1 B2 B7 -100.1(3)
B3 B1 B2 B8 -35.7(3)
B3 B1 B2 Br11 111.4(3)
B3 B1 B4 B5 136.6(3)
B3 B1 B4 B9 36.1(3)
B3 B1 B4 B10 99.7(3)
B3 B1 B4 Br8 -111.9(3)
B3 B1 B5 B4 -37.4(3)
B3 B1 B5 B6 99.1(3)
B3 B1 B5 B10 -0.7(4)
B3 B1 B5 B11 62.9(3)
B3 B1 B5 Br9 -149.1(3)
B3 B1 B6 B2 37.9(2)
B3 B1 B6 B5 -98.3(3)
B3 B1 B6 B7 1.7(3)
B3 B1 B6 B11 -62.0(3)
B3 B1 B6 Br10 149.5(2)
B3 B1 O1 C49 166.3(3)
B3 B2 B6 B1 -38.9(3)
B3 B2 B6 B5 0.4(4)
B3 B2 B6 B7 101.1(3)
B3 B2 B6 B11 63.8(3)
B3 B2 B6 Br10 -148.0(3)
B3 B2 B7 B6 -100.5(3)
B3 B2 B7 B8 37.7(2)
B3 B2 B7 B11 -62.8(3)
B3 B2 B7 B12 1.2(3)
B3 B2 B7 Br5 149.0(2)
B3 B2 B8 B7 -137.9(3)
B3 B2 B8 B9 -37.2(3)
B3 B2 B8 B12 -100.8(3)
B3 B2 B8 Br6 110.5(3)
B3 B4 B5 B1 38.6(3)
B3 B4 B5 B6 -0.4(4)
B3 B4 B5 B10 -100.8(3)
B3 B4 B5 B11 -63.9(3)
B3 B4 B5 Br9 151.0(2)
B3 B4 B9 B8 37.1(3)
B3 B4 B9 B10 137.7(3)
B3 B4 B9 B12 100.1(3)
B3 B4 B9 Br2 -110.9(3)
B3 B4 B10 B5 100.5(3)
B3 B4 B10 B9 -37.8(3)
B3 B4 B10 B11 63.1(3)
B3 B4 B10 B12 -0.8(4)
B3 B4 B10 Br3 -149.2(2)
B3 B8 B9 B4 -36.9(3)
B3 B8 B9 B10 -100.1(3)
B3 B8 B9 B12 -138.3(3)
B3 B8 B9 Br2 110.7(3)
B3 B8 B12 B7 -100.4(3)
B3 B8 B12 B9 37.4(3)
B3 B8 B12 B10 -0.4(4)
B3 B8 B12 B11 -62.9(3)
B3 B8 B12 Br1 148.8(2)
B3 B9 B10 B4 37.5(3)
B3 B9 B10 B5 0.3(4)
B3 B9 B10 B11 -63.6(3)
B3 B9 B10 B12 -101.0(3)
B3 B9 B10 Br3 148.3(3)
B3 B9 B12 B7 0.8(4)
B3 B9 B12 B8 -37.2(2)
B3 B9 B12 B10 100.2(3)
B3 B9 B12 B11 63.5(3)
B3 B9 B12 Br1 -148.5(2)
B4 B1 B2 B3 37.8(2)
B4 B1 B2 B6 -98.5(3)
B4 B1 B2 B7 -62.2(3)
B4 B1 B2 B8 2.1(3)
B4 B1 B2 Br11 149.3(2)
B4 B1 B3 B2 -136.2(3)
B4 B1 B3 B8 -100.4(3)
B4 B1 B3 B9 -36.3(3)
B4 B1 B3 Br7 112.1(3)
B4 B1 B5 B6 136.5(3)
B4 B1 B5 B10 36.7(3)
B4 B1 B5 B11 100.3(3)
B4 B1 B5 Br9 -111.7(3)
B4 B1 B6 B2 98.9(3)
B4 B1 B6 B5 -37.3(2)
B4 B1 B6 B7 62.8(3)
B4 B1 B6 B11 -0.9(3)
B4 B1 B6 Br10 -149.4(2)
B4 B1 O1 C49 97.1(4)
B4 B3 B8 B2 -101.3(3)
B4 B3 B8 B7 -63.8(3)
B4 B3 B8 B9 37.3(2)
B4 B3 B8 B12 -0.1(3)
B4 B3 B8 Br6 147.8(2)
B4 B3 B9 B8 -138.5(3)
B4 B3 B9 B10 -37.6(3)
B4 B3 B9 B12 -101.5(3)
B4 B3 B9 Br2 110.1(3)
B4 B5 B6 B1 39.4(3)
B4 B5 B6 B2 0.0(4)
B4 B5 B6 B7 -63.4(3)
B4 B5 B6 B11 -100.4(3)
B4 B5 B6 Br10 148.2(3)
B4 B5 B10 B9 37.5(3)
B4 B5 B10 B11 138.5(3)
B4 B5 B10 B12 100.8(3)
B4 B5 B10 Br3 -110.7(3)
B4 B5 B11 B6 101.3(3)
B4 B5 B11 B7 64.1(3)
B4 B5 B11 B10 -37.1(2)
B4 B5 B11 B12 0.5(3)
B4 B5 B11 Br4 -147.7(2)
B4 B9 B10 B5 -37.2(3)
B4 B9 B10 B11 -101.1(3)
B4 B9 B10 B12 -138.5(3)
B4 B9 B10 Br3 110.8(3)
B4 B9 B12 B7 -62.3(3)
B4 B9 B12 B8 -100.2(3)
B4 B9 B12 B10 37.2(2)
B4 B9 B12 B11 0.4(3)
B4 B9 B12 Br1 148.5(2)
B4 B10 B11 B5 37.1(2)
B4 B10 B11 B6 -0.2(3)
B4 B10 B11 B7 -63.7(3)
B4 B10 B11 B12 -101.1(3)
B4 B10 B11 Br4 148.1(2)
B4 B10 B12 B7 64.2(3)
B4 B10 B12 B8 0.8(4)
B4 B10 B12 B9 -37.4(2)
B4 B10 B12 B11 101.0(3)
B4 B10 B12 Br1 -148.3(3)
B5 B1 B2 B3 98.4(3)
B5 B1 B2 B6 -37.9(2)
B5 B1 B2 B7 -1.6(3)
B5 B1 B2 B8 62.7(3)
B5 B1 B2 Br11 -150.2(2)
B5 B1 B3 B2 -99.0(3)
B5 B1 B3 B4 37.2(3)
B5 B1 B3 B8 -63.2(3)
B5 B1 B3 B9 0.9(4)
B5 B1 B3 Br7 149.3(2)
B5 B1 B4 B3 -136.6(3)
B5 B1 B4 B9 -100.5(3)
B5 B1 B4 B10 -36.8(3)
B5 B1 B4 Br8 111.5(3)
B5 B1 B6 B2 136.2(3)
B5 B1 B6 B7 100.0(3)
B5 B1 B6 B11 36.4(3)
B5 B1 B6 Br10 -112.1(3)
B5 B1 O1 C49 22.2(6)
B5 B4 B9 B3 -100.2(3)
B5 B4 B9 B8 -63.2(3)
B5 B4 B9 B10 37.4(2)
B5 B4 B9 B12 -0.1(3)
B5 B4 B9 Br2 148.9(2)
B5 B4 B10 B9 -138.3(3)
B5 B4 B10 B11 -37.3(2)
B5 B4 B10 B12 -101.3(3)
B5 B4 B10 Br3 110.3(3)
B5 B6 B7 B2 100.8(3)
B5 B6 B7 B8 63.4(3)
B5 B6 B7 B11 -37.2(3)
B5 B6 B7 B12 0.5(4)
B5 B6 B7 Br5 -146.7(2)
B5 B6 B11 B7 138.4(3)
B5 B6 B11 B10 37.3(3)
B5 B6 B11 B12 101.1(3)
B5 B6 B11 Br4 -110.9(3)
B5 B10 B11 B6 -37.2(2)
B5 B10 B11 B7 -100.8(3)
B5 B10 B11 B12 -138.2(3)
B5 B10 B11 Br4 111.1(3)
B5 B10 B12 B7 0.9(4)
B5 B10 B12 B8 -62.5(3)
B5 B10 B12 B9 -100.7(3)
B5 B10 B12 B11 37.7(3)
B5 B10 B12 Br1 148.4(3)
B5 B11 B12 B7 100.8(3)
B5 B11 B12 B8 63.0(3)
B5 B11 B12 B9 -0.6(3)
B5 B11 B12 B10 -37.5(2)
B5 B11 B12 Br1 -148.7(2)
B6 B1 B2 B3 136.4(3)
B6 B1 B2 B7 36.3(3)
B6 B1 B2 B8 100.6(3)
B6 B1 B2 Br11 -112.2(3)
B6 B1 B3 B2 -37.6(2)
B6 B1 B3 B4 98.5(3)
B6 B1 B3 B8 -1.9(3)
B6 B1 B3 B9 62.2(3)
B6 B1 B3 Br7 -149.4(2)
B6 B1 B4 B3 -98.9(3)
B6 B1 B4 B5 37.6(3)
B6 B1 B4 B9 -62.9(3)
B6 B1 B4 B10 0.8(3)
B6 B1 B4 Br8 149.1(2)
B6 B1 B5 B4 -136.5(3)
B6 B1 B5 B10 -99.8(3)
B6 B1 B5 B11 -36.3(3)
B6 B1 B5 Br9 111.8(3)
B6 B1 O1 C49 -55.4(5)
B6 B2 B3 B1 39.2(3)
B6 B2 B3 B4 -0.6(4)
B6 B2 B3 B8 -101.4(3)
B6 B2 B3 B9 -64.4(3)
B6 B2 B3 Br7 147.4(3)
B6 B2 B7 B8 138.2(3)
B6 B2 B7 B11 37.7(3)
B6 B2 B7 B12 101.7(3)
B6 B2 B7 Br5 -110.5(3)
B6 B2 B8 B3 100.3(3)
B6 B2 B8 B7 -37.6(3)
B6 B2 B8 B9 63.1(3)
B6 B2 B8 B12 -0.5(4)
B6 B2 B8 Br6 -149.2(3)
B6 B5 B10 B4 -101.3(3)
B6 B5 B10 B9 -63.8(3)
B6 B5 B10 B11 37.1(3)
B6 B5 B10 B12 -0.6(4)
B6 B5 B10 Br3 147.9(3)
B6 B5 B11 B7 -37.2(2)
B6 B5 B11 B10 -138.4(3)
B6 B5 B11 B12 -100.8(3)
B6 B5 B11 Br4 111.0(3)
B6 B7 B8 B2 37.2(2)
B6 B7 B8 B3 -0.3(3)
B6 B7 B8 B9 -63.9(3)
B6 B7 B8 B12 -101.6(3)
B6 B7 B8 Br6 147.6(2)
B6 B7 B11 B5 37.2(3)
B6 B7 B11 B10 100.8(3)
B6 B7 B11 B12 138.3(3)
B6 B7 B11 Br4 -111.1(3)
B6 B7 B12 B8 100.1(3)
B6 B7 B12 B9 62.1(3)
B6 B7 B12 B10 -0.9(4)
B6 B7 B12 B11 -37.6(3)
B6 B7 B12 Br1 -148.6(3)
B6 B11 B12 B7 37.3(3)
B6 B11 B12 B8 -0.5(4)
B6 B11 B12 B9 -64.1(3)
B6 B11 B12 B10 -101.0(3)
B6 B11 B12 Br1 147.8(2)
B7 B2 B3 B1 102.8(3)
B7 B2 B3 B4 63.0(3)
B7 B2 B3 B8 -37.7(2)
B7 B2 B3 B9 -0.7(3)
B7 B2 B3 Br7 -148.9(2)
B7 B2 B6 B1 -140.1(3)
B7 B2 B6 B5 -100.7(3)
B7 B2 B6 B11 -37.3(3)
B7 B2 B6 Br10 110.9(3)
B7 B2 B8 B3 137.9(3)
B7 B2 B8 B9 100.7(3)
B7 B2 B8 B12 37.1(3)
B7 B2 B8 Br6 -111.6(3)
B7 B6 B11 B5 -138.4(3)
B7 B6 B11 B10 -101.2(3)
B7 B6 B11 B12 -37.3(3)
B7 B6 B11 Br4 110.7(3)
B7 B8 B9 B3 100.4(3)
B7 B8 B9 B4 63.5(3)
B7 B8 B9 B10 0.4(4)
B7 B8 B9 B12 -37.9(3)
B7 B8 B9 Br2 -148.9(3)
B7 B8 B12 B9 137.8(3)
B7 B8 B12 B10 99.9(3)
B7 B8 B12 B11 37.4(3)
B7 B8 B12 Br1 -110.9(3)
B7 B11 B12 B8 -37.8(3)
B7 B11 B12 B9 -101.4(3)
B7 B11 B12 B10 -138.3(3)
B7 B11 B12 Br1 110.5(3)
B8 B2 B3 B1 140.6(3)
B8 B2 B3 B4 100.7(3)
B8 B2 B3 B9 37.0(2)
B8 B2 B3 Br7 -111.2(3)
B8 B2 B6 B1 -102.5(3)
B8 B2 B6 B5 -63.2(3)
B8 B2 B6 B7 37.5(3)
B8 B2 B6 B11 0.2(4)
B8 B2 B6 Br10 148.5(3)
B8 B2 B7 B6 -138.2(3)
B8 B2 B7 B11 -100.5(3)
B8 B2 B7 B12 -36.5(2)
B8 B2 B7 Br5 111.3(3)
B8 B3 B4 B1 103.0(3)
B8 B3 B4 B5 64.1(3)
B8 B3 B4 B9 -37.1(3)
B8 B3 B4 B10 0.5(3)
B8 B3 B4 Br8 -147.8(2)
B8 B3 B9 B4 138.5(3)
B8 B3 B9 B10 100.9(3)
B8 B3 B9 B12 37.0(2)
B8 B3 B9 Br2 -111.4(3)
B8 B7 B11 B5 -63.7(3)
B8 B7 B11 B6 -100.8(3)
B8 B7 B11 B10 0.0(4)
B8 B7 B11 B12 37.5(3)
B8 B7 B11 Br4 148.1(2)
B8 B7 B12 B9 -38.0(3)
B8 B7 B12 B10 -100.9(3)
B8 B7 B12 B11 -137.7(3)
B8 B7 B12 Br1 111.3(3)
B8 B9 B10 B4 100.7(3)
B8 B9 B10 B5 63.5(3)
B8 B9 B10 B11 -0.4(4)
B8 B9 B10 B12 -37.8(2)
B8 B9 B10 Br3 -148.5(2)
B8 B9 B12 B7 37.9(2)
B8 B9 B12 B10 137.4(3)
B8 B9 B12 B11 100.6(3)
B8 B9 B12 Br1 -111.3(3)
B9 B3 B4 B1 140.1(3)
B9 B3 B4 B5 101.2(3)
B9 B3 B4 B10 37.6(3)
B9 B3 B4 Br8 -110.7(3)
B9 B3 B8 B2 -138.5(3)
B9 B3 B8 B7 -101.1(3)
B9 B3 B8 B12 -37.3(3)
B9 B3 B8 Br6 110.6(3)
B9 B4 B5 B1 102.2(3)
B9 B4 B5 B6 63.2(3)
B9 B4 B5 B10 -37.2(2)
B9 B4 B5 B11 -0.3(3)
B9 B4 B5 Br9 -145.4(2)
B9 B4 B10 B5 138.3(3)
B9 B4 B10 B11 101.0(3)
B9 B4 B10 B12 37.1(2)
B9 B4 B10 Br3 -111.4(3)
B9 B8 B12 B7 -137.8(3)
B9 B8 B12 B10 -37.8(3)
B9 B8 B12 B11 -100.3(3)
B9 B8 B12 Br1 111.4(3)
B9 B10 B11 B5 101.1(3)
B9 B10 B11 B6 63.8(3)
B9 B10 B11 B7 0.3(4)
B9 B10 B11 B12 -37.1(3)
B9 B10 B11 Br4 -147.9(3)
B9 B10 B12 B7 101.6(3)
B9 B10 B12 B8 38.2(3)
B9 B10 B12 B11 138.4(3)
B9 B10 B12 Br1 -110.9(3)
B10 B4 B5 B1 139.4(3)
B10 B4 B5 B6 100.3(3)
B10 B4 B5 B11 36.9(2)
B10 B4 B5 Br9 -108.2(3)
B10 B4 B9 B3 -137.7(3)
B10 B4 B9 B8 -100.6(3)
B10 B4 B9 B12 -37.5(2)
B10 B4 B9 Br2 111.4(3)
B10 B5 B6 B1 102.8(3)
B10 B5 B6 B2 63.5(3)
B10 B5 B6 B7 0.0(4)
B10 B5 B6 B11 -37.0(3)
B10 B5 B6 Br10 -148.4(3)
B10 B5 B11 B6 138.4(3)
B10 B5 B11 B7 101.2(3)
B10 B5 B11 B12 37.6(2)
B10 B5 B11 Br4 -110.6(3)
B10 B9 B12 B7 -99.5(3)
B10 B9 B12 B8 -137.4(3)
B10 B9 B12 B11 -36.7(2)
B10 B9 B12 Br1 111.3(3)
B10 B11 B12 B7 138.3(3)
B10 B11 B12 B8 100.5(3)
B10 B11 B12 B9 36.9(2)
B10 B11 B12 Br1 -111.2(3)
B11 B5 B6 B1 139.8(3)
B11 B5 B6 B2 100.4(3)
B11 B5 B6 B7 37.0(3)
B11 B5 B6 Br10 -111.4(3)
B11 B5 B10 B4 -138.5(3)
B11 B5 B10 B9 -101.0(3)
B11 B5 B10 B12 -37.7(2)
B11 B5 B10 Br3 110.8(3)
B11 B6 B7 B2 137.9(3)
B11 B6 B7 B8 100.6(3)
B11 B6 B7 B12 37.7(3)
B11 B6 B7 Br5 -109.6(3)
B11 B7 B8 B2 100.9(3)
B11 B7 B8 B3 63.4(3)
B11 B7 B8 B9 -0.2(4)
B11 B7 B8 B12 -38.0(3)
B11 B7 B8 Br6 -148.7(2)
B11 B7 B12 B8 137.7(3)
B11 B7 B12 B9 99.7(3)
B11 B7 B12 B10 36.7(3)
B11 B7 B12 Br1 -111.0(3)
B11 B10 B12 B7 -36.8(2)
B11 B10 B12 B8 -100.2(3)
B11 B10 B12 B9 -138.4(3)
B11 B10 B12 Br1 110.7(3)
B12 B7 B8 B2 138.9(3)
B12 B7 B8 B3 101.4(3)
B12 B7 B8 B9 37.8(3)
B12 B7 B8 Br6 -110.7(3)
B12 B7 B11 B5 -101.1(3)
B12 B7 B11 B6 -138.3(3)
B12 B7 B11 B10 -37.5(3)
B12 B7 B11 Br4 110.6(3)
B12 B8 B9 B3 138.3(3)
B12 B8 B9 B4 101.4(3)
B12 B8 B9 B10 38.3(3)
B12 B8 B9 Br2 -111.0(3)
B12 B9 B10 B4 138.5(3)
B12 B9 B10 B5 101.3(3)
B12 B9 B10 B11 37.4(3)
B12 B9 B10 Br3 -110.7(3)
B12 B10 B11 B5 138.2(3)
B12 B10 B11 B6 100.9(3)
B12 B10 B11 B7 37.4(3)
B12 B10 B11 Br4 -110.8(3)
C49 C50 C51 C52 176.5(4)
C50 C49 O1 B1 -104.3(4)
C50 C51 C52 C53 57.6(5)
C51 C52 C53 C54 65.1(5)
C52 C53 C54 C55 177.7(4)
C53 C54 C55 C56 68.2(6)
O1 B1 B2 B3 -106.4(4)
O1 B1 B2 B6 117.3(4)
O1 B1 B2 B7 153.6(3)
O1 B1 B2 B8 -142.1(3)
O1 B1 B2 Br11 5.1(4)
O1 B1 B3 B2 108.7(3)
O1 B1 B3 B4 -115.2(3)
O1 B1 B3 B8 144.4(3)
O1 B1 B3 B9 -151.5(3)
O1 B1 B3 Br7 -3.1(4)
O1 B1 B4 B3 103.6(4)
O1 B1 B4 B5 -119.8(4)
O1 B1 B4 B9 139.7(3)
O1 B1 B4 B10 -156.6(3)
O1 B1 B4 Br8 -8.3(5)
O1 B1 B5 B4 110.0(4)
O1 B1 B5 B6 -113.5(4)
O1 B1 B5 B10 146.7(4)
O1 B1 B5 B11 -149.8(3)
O1 B1 B5 Br9 -1.7(5)
O1 B1 B6 B2 -104.3(4)
O1 B1 B6 B5 119.5(4)
O1 B1 B6 B7 -140.5(3)
O1 B1 B6 B11 155.8(3)
O1 B1 B6 Br10 7.3(5)
O1 C49 C50 C51 178.2(3)
Br2 B9 B10 B4 -110.1(3)
Br2 B9 B10 B5 -147.3(3)
Br2 B9 B10 B11 148.9(3)
Br2 B9 B10 B12 111.4(3)
Br2 B9 B10 Br3 0.8(4)
Br2 B9 B12 B7 149.0(2)
Br2 B9 B12 B8 111.1(3)
Br2 B9 B12 B10 -111.5(3)
Br2 B9 B12 B11 -148.2(2)
Br2 B9 B12 Br1 -0.2(4)
Br3 B10 B11 B5 -110.6(3)
Br3 B10 B11 B6 -147.9(2)
Br3 B10 B11 B7 148.6(2)
Br3 B10 B11 B12 111.2(3)
Br3 B10 B11 Br4 0.4(4)
Br3 B10 B12 B7 -147.5(2)
Br3 B10 B12 B8 149.1(2)
Br3 B10 B12 B9 111.0(3)
Br3 B10 B12 B11 -110.7(3)
Br3 B10 B12 Br1 0.0(4)
Br4 B11 B12 B7 -110.8(3)
Br4 B11 B12 B8 -148.6(2)
Br4 B11 B12 B9 147.8(2)
Br4 B11 B12 B10 110.9(3)
Br4 B11 B12 Br1 -0.3(4)
Br5 B7 B8 B2 -112.4(3)
Br5 B7 B8 B3 -149.9(2)
Br5 B7 B8 B9 146.5(2)
Br5 B7 B8 B12 108.7(3)
Br5 B7 B8 Br6 -2.0(4)
Br5 B7 B11 B5 148.9(2)
Br5 B7 B11 B6 111.7(3)
Br5 B7 B11 B10 -147.5(2)
Br5 B7 B11 B12 -110.0(3)
Br5 B7 B11 Br4 0.7(4)
Br5 B7 B12 B8 -112.1(3)
Br5 B7 B12 B9 -150.1(2)
Br5 B7 B12 B10 147.0(2)
Br5 B7 B12 B11 110.2(3)
Br5 B7 B12 Br1 -0.7(4)
Br6 B8 B9 B3 -110.7(3)
Br6 B8 B9 B4 -147.6(2)
Br6 B8 B9 B10 149.3(2)
Br6 B8 B9 B12 111.0(3)
Br6 B8 B9 Br2 0.0(4)
Br6 B8 B12 B7 111.9(3)
Br6 B8 B12 B9 -110.4(3)
Br6 B8 B12 B10 -148.2(2)
Br6 B8 B12 B11 149.3(2)
Br6 B8 B12 Br1 1.0(4)
Br7 B3 B4 B1 -108.5(3)
Br7 B3 B4 B5 -147.4(3)
Br7 B3 B4 B9 111.4(3)
Br7 B3 B4 B10 149.0(2)
Br7 B3 B4 Br8 0.7(4)
Br7 B3 B8 B2 110.4(3)
Br7 B3 B8 B7 147.8(2)
Br7 B3 B8 B9 -111.1(3)
Br7 B3 B8 B12 -148.4(2)
Br7 B3 B8 Br6 -0.5(4)
Br7 B3 B9 B4 -110.6(3)
Br7 B3 B9 B8 111.0(3)
Br7 B3 B9 B10 -148.1(3)
Br7 B3 B9 B12 148.0(2)
Br7 B3 B9 Br2 -0.4(4)
Br8 B4 B5 B1 -109.7(3)
Br8 B4 B5 B6 -148.7(2)
Br8 B4 B5 B10 110.9(3)
Br8 B4 B5 B11 147.8(2)
Br8 B4 B5 Br9 2.7(4)
Br8 B4 B9 B3 111.6(3)
Br8 B4 B9 B8 148.7(2)
Br8 B4 B9 B10 -110.7(3)
Br8 B4 B9 B12 -148.2(2)
Br8 B4 B9 Br2 0.8(4)
Br8 B4 B10 B5 -111.0(3)
Br8 B4 B10 B9 110.7(3)
Br8 B4 B10 B11 -148.3(2)
Br8 B4 B10 B12 147.8(2)
Br8 B4 B10 Br3 -0.7(4)
Br9 B5 B6 B1 -111.9(3)
Br9 B5 B6 B2 -151.3(3)
Br9 B5 B6 B7 145.3(3)
Br9 B5 B6 B11 108.3(3)
Br9 B5 B6 Br10 -3.2(4)
Br9 B5 B10 B4 112.3(3)
Br9 B5 B10 B9 149.8(3)
Br9 B5 B10 B11 -109.3(3)
Br9 B5 B10 B12 -147.0(3)
Br9 B5 B10 Br3 1.5(4)
Br9 B5 B11 B6 -112.6(3)
Br9 B5 B11 B7 -149.8(2)
Br9 B5 B11 B10 109.0(3)
Br9 B5 B11 B12 146.6(2)
Br9 B5 B11 Br4 -1.6(4)
Br10 B6 B7 B2 -110.7(3)
Br10 B6 B7 B8 -148.0(2)
Br10 B6 B7 B11 111.4(3)
Br10 B6 B7 B12 149.0(2)
Br10 B6 B7 Br5 1.8(4)
Br10 B6 B11 B5 111.1(3)
Br10 B6 B11 B7 -110.5(3)
Br10 B6 B11 B10 148.3(2)
Br10 B6 B11 B12 -147.8(2)
Br10 B6 B11 Br4 0.2(4)
Br11 B2 B3 B1 -109.1(3)
Br11 B2 B3 B4 -148.9(3)
Br11 B2 B3 B8 110.4(3)
Br11 B2 B3 B9 147.4(2)
Br11 B2 B3 Br7 -0.9(4)
Br11 B2 B6 B1 109.1(3)
Br11 B2 B6 B5 148.5(3)
Br11 B2 B6 B7 -110.8(3)
Br11 B2 B6 B11 -148.1(3)
Br11 B2 B6 Br10 0.1(4)
Br11 B2 B7 B6 111.5(3)
Br11 B2 B7 B8 -110.4(3)
Br11 B2 B7 B11 149.2(2)
Br11 B2 B7 B12 -146.9(2)
Br11 B2 B7 Br5 1.0(4)
Br11 B2 B8 B3 -111.0(3)
Br11 B2 B8 B7 111.1(3)
Br11 B2 B8 B9 -148.2(3)
Br11 B2 B8 B12 148.2(3)
Br11 B2 B8 Br6 -0.5(4)
C25 C26 C27 C28 1.5(6)
C26 C25 C30 C29 1.4(6)
C26 C25 P2 C31 -21.9(4)
C26 C25 P2 C37 97.6(3)
C26 C25 P2 C43 -144.0(3)
C26 C27 C28 C29 0.8(7)
C27 C28 C29 C30 -2.0(7)
C28 C29 C30 C25 0.9(6)
C30 C25 C26 C27 -2.5(6)
C30 C25 P2 C31 159.9(3)
C30 C25 P2 C37 -80.5(3)
C30 C25 P2 C43 37.9(4)
C31 C32 C33 C34 1.8(6)
C32 C31 C36 C35 0.8(6)
C32 C31 P2 C25 -47.0(3)
C32 C31 P2 C37 -168.1(3)
C32 C31 P2 C43 74.6(3)
C32 C33 C34 C35 0.1(6)
C33 C34 C35 C36 -1.5(6)
C34 C35 C36 C31 1.1(6)
C36 C31 C32 C33 -2.2(6)
C36 C31 P2 C25 130.6(3)
C36 C31 P2 C37 9.4(3)
C36 C31 P2 C43 -107.8(3)
C37 C38 C39 C40 0.8(5)
C38 C37 C42 C41 -1.4(5)
C38 C37 P2 C25 -17.4(3)
C38 C37 P2 C31 101.5(3)
C38 C37 P2 C43 -138.2(3)
C38 C39 C40 C41 -0.9(5)
C39 C40 C41 C42 -0.2(6)
C40 C41 C42 C37 1.3(5)
C42 C37 C38 C39 0.4(5)
C42 C37 P2 C25 164.7(3)
C42 C37 P2 C31 -76.4(3)
C42 C37 P2 C43 43.9(3)
C43 C44 C45 C46 0.9(5)
C44 C43 C48 C47 -2.3(5)
C44 C43 P2 C25 114.4(3)
C44 C43 P2 C31 -5.6(3)
C44 C43 P2 C37 -124.3(3)
C44 C45 C46 C47 -0.7(5)
C45 C46 C47 C48 -0.9(5)
C46 C47 C48 C43 2.4(5)
C48 C43 C44 C45 0.6(5)
C48 C43 P2 C25 -68.1(3)
C48 C43 P2 C31 171.9(3)
C48 C43 P2 C37 53.3(3)
P2 C25 C26 C27 179.3(3)
P2 C25 C30 C29 179.5(3)
P2 C31 C32 C33 175.4(3)
P2 C31 C36 C35 -176.8(3)
P2 C37 C38 C39 -177.5(3)
P2 C37 C42 C41 176.6(3)
P2 C43 C44 C45 178.1(3)
P2 C43 C48 C47 -179.9(3)
C1 C2 C3 C4 -1.0(7)
C2 C1 C6 C5 -0.9(6)
C2 C1 P1 C7 -98.9(3)
C2 C1 P1 C13 17.7(4)
C2 C1 P1 C19 138.9(3)
C2 C3 C4 C5 -0.9(6)
C3 C4 C5 C6 1.8(6)
C4 C5 C6 C1 -1.0(6)
C6 C1 C2 C3 1.8(6)
C6 C1 P1 C7 74.8(3)
C6 C1 P1 C13 -168.6(3)
C6 C1 P1 C19 -47.4(4)
C7 C8 C9 C10 0.9(7)
C8 C7 C12 C11 1.3(6)
C8 C7 P1 C1 36.0(4)
C8 C7 P1 C13 -82.2(4)
C8 C7 P1 C19 160.4(3)
C8 C9 C10 C11 2.3(8)
C9 C10 C11 C12 -3.8(7)
C10 C11 C12 C7 1.9(7)
C12 C7 C8 C9 -2.7(6)
C12 C7 P1 C1 -152.0(3)
C12 C7 P1 C13 89.8(3)
C12 C7 P1 C19 -27.6(4)
C13 C14 C15 C16 0.7(5)
C14 C13 C18 C17 -0.3(5)
C14 C13 P1 C1 55.6(3)
C14 C13 P1 C7 173.8(3)
C14 C13 P1 C19 -68.3(3)
C14 C15 C16 C17 0.0(6)
C15 C16 C17 C18 -0.8(6)
C16 C17 C18 C13 1.0(5)
C18 C13 C14 C15 -0.5(5)
C18 C13 P1 C1 -127.1(3)
C18 C13 P1 C7 -8.9(3)
C18 C13 P1 C19 108.9(3)
C19 C20 C21 C22 -1.3(5)
C20 C19 C24 C23 -0.4(5)
C20 C19 P1 C1 -113.6(3)
C20 C19 P1 C7 124.3(3)
C20 C19 P1 C13 8.1(3)
C20 C21 C22 C23 -1.3(6)
C21 C22 C23 C24 3.0(6)
C22 C23 C24 C19 -2.2(6)
C24 C19 C20 C21 2.1(5)
C24 C19 P1 C1 68.9(3)
C24 C19 P1 C7 -53.2(3)
C24 C19 P1 C13 -169.4(3)
P1 C1 C2 C3 175.6(3)
P1 C1 C6 C5 -174.6(3)
P1 C7 C8 C9 169.3(3)
P1 C7 C12 C11 -170.7(3)
P1 C13 C14 C15 176.8(3)
P1 C13 C18 C17 -177.5(3)
P1 C19 C20 C21 -175.4(3)
P1 C19 C24 C23 177.1(3)
C58 C57 O2 C59 -173.5(4)
C60 C59 O2 C57 -172.9(4)
